data_4105092
loop_
_publ_author_name
'Xiaoyan Ren'
'Yi Li'
'Qinhe Pan'
'Jihong Yu'
'Ruren Xu'
'Ying Xu'

_publ_section_title
;
 A Crystalline Germanate with Mesoporous 30-Ring Channels
;
_journal_name_full 'Journal of the American Chemical Society'
_journal_page_first 14128
_journal_page_last 14129
_journal_paper_doi 10.1021/ja902413j
_journal_volume 131
_journal_year 2009
_chemical_formula_moiety 'C180 H600 Ge139.73 N60 O339.45'
_chemical_formula_sum 'C180 H600 Ge139.73 N60 O339.45'
_chemical_formula_weight 19181.40
_chemical_name_common JLG-12
_chemical_name_systematic
; 
 ? 
;
_space_group_IT_number 12
_symmetry_cell_setting monoclinic
_symmetry_space_group_name_Hall '-C 2y'
_symmetry_space_group_name_H-M 'C 1 2/m 1'
_atom_sites_solution_hydrogens geom
_atom_sites_solution_primary direct
_atom_sites_solution_secondary difmap
_audit_creation_method SHELXL-97
_cell_angle_alpha 90.00
_cell_angle_beta 92.84(3)
_cell_angle_gamma 90.00
_cell_formula_units_Z 1
_cell_length_a 46.377(9)
_cell_length_b 26.689(5)
_cell_length_c 12.107(2)
_cell_measurement_temperature 4
_cell_volume 14967(5)
_computing_cell_refinement CrysAlis
_computing_data_collection 'CrysAlis (Oxford Diffraction, 2006)'
_computing_data_reduction CrysAlis
_computing_molecular_graphics 'Bruker SHELXTL'
_computing_publication_material 'Bruker SHELXTL'
_computing_structure_refinement 'SHELXL-97 (Sheldrick, 1997)'
_computing_structure_solution 'SHELXS-97 (Sheldrick, 1990)'
_diffrn_ambient_temperature 293(2)
_diffrn_detector_area_resol_mean 10.0
_diffrn_measured_fraction_theta_full 0.966
_diffrn_measured_fraction_theta_max 0.966
_diffrn_measurement_device_type 'Oxford Diffraction Gemini R Ultra'
_diffrn_measurement_method '\w scans'
_diffrn_radiation_monochromator graphite
_diffrn_radiation_source 'fine-focus sealed tube'
_diffrn_radiation_type MoK\a
_diffrn_radiation_wavelength 0.71073
_diffrn_reflns_av_R_equivalents 0.1629
_diffrn_reflns_av_sigmaI/netI 0.1743
_diffrn_reflns_limit_h_max 54
_diffrn_reflns_limit_h_min -50
_diffrn_reflns_limit_k_max 30
_diffrn_reflns_limit_k_min -29
_diffrn_reflns_limit_l_max 12
_diffrn_reflns_limit_l_min -13
_diffrn_reflns_number 35786
_diffrn_reflns_theta_full 24.50
_diffrn_reflns_theta_max 24.50
_diffrn_reflns_theta_min 2.22
_exptl_absorpt_coefficient_mu 6.988
_exptl_absorpt_correction_T_max 0.876
_exptl_absorpt_correction_T_min 0.765
_exptl_absorpt_correction_type multi-scan
_exptl_absorpt_process_details
;
CrysAlis (Oxford Diffraction, 2006)
;
_exptl_crystal_colour colorless
_exptl_crystal_density_diffrn 2.128
_exptl_crystal_density_meas ?
_exptl_crystal_description needle-shaped
_exptl_crystal_F_000 9287
_exptl_crystal_size_max 0.05
_exptl_crystal_size_mid 0.02
_exptl_crystal_size_min 0.02
_refine_diff_density_max 3.602
_refine_diff_density_min -2.397
_refine_diff_density_rms 0.366
_refine_ls_extinction_method none
_refine_ls_goodness_of_fit_ref 0.907
_refine_ls_hydrogen_treatment mixed
_refine_ls_matrix_type full
_refine_ls_number_parameters 347
_refine_ls_number_reflns 12325
_refine_ls_number_restraints 0
_refine_ls_restrained_S_all 0.907
_refine_ls_R_factor_all 0.1436
_refine_ls_R_factor_gt 0.0938
_refine_ls_shift/su_max 0.000
_refine_ls_shift/su_mean 0.000
_refine_ls_structure_factor_coef Fsqd
_refine_ls_weighting_details 'calc w=1/[\s^2^(Fo^2^)+(0.1353P)^2^+0.0000P] where P=(Fo^2^+2Fc^2^)/3'
_refine_ls_weighting_scheme calc
_refine_ls_wR_factor_gt 0.2237
_refine_ls_wR_factor_ref 0.2436
_reflns_number_gt 6486
_reflns_number_total 12325
_reflns_threshold_expression >2sigma(I)
_cod_data_source_file ja902413j_si_002.cif
_cod_data_source_block c2m
_cod_depositor_comments
;
The following automatic conversions were performed:

'_exptl_crystal_density_meas' value 'none' was changed to '?' - the
value is perceived as not measured.

Automatic conversion script
Id: cif_fix_values 3008 2015-01-20 13:52:24Z robertas 
;
_cod_database_code 4105092

loop_
_symmetry_equiv_pos_as_xyz
'x, y, z'
'-x, y, -z'
'x+1/2, y+1/2, z'
'-x+1/2, y+1/2, -z'
'-x, -y, -z'
'x, -y, z'
'-x+1/2, -y+1/2, -z'
'x+1/2, -y+1/2, z'

loop_
_atom_site_label
_atom_site_type_symbol
_atom_site_fract_x
_atom_site_fract_y
_atom_site_fract_z
_atom_site_U_iso_or_equiv
_atom_site_adp_type
_atom_site_occupancy
_atom_site_symmetry_multiplicity
_atom_site_calc_flag
_atom_site_refinement_flags
Ge1 Ge 0.5000 0.0000 2.0000 0.0150(7) Uani 1 4 d S
Ge2 Ge 0.2500 0.2500 1.0000 0.0154(5) Uani 1 2 d S
Ge3 Ge 0.30149(4) 0.19765(7) 1.12166(13) 0.0178(4) Uani 1 1 d .
Ge4 Ge 0.42333(4) 0.12892(7) 1.67569(14) 0.0234(4) Uani 1 1 d .
Ge5 Ge 0.45072(4) 0.05619(7) 1.87324(14) 0.0196(4) Uani 1 1 d .
Ge6 Ge 0.35152(4) 0.19108(7) 1.32620(14) 0.0213(4) Uani 1 1 d .
Ge7 Ge 0.31303(4) 0.20057(8) 0.87592(14) 0.0252(4) Uani 1 1 d .
Ge8 Ge 0.43775(4) 0.05427(7) 1.11734(14) 0.0220(4) Uani 1 1 d .
Ge9 Ge 0.26199(6) 0.0000 1.4250(2) 0.0240(6) Uani 1 2 d S
Ge10 Ge 0.40544(4) 0.12876(7) 1.29101(14) 0.0230(4) Uani 1 1 d .
Ge11 Ge 0.43618(4) 0.19507(8) 1.47463(14) 0.0251(4) Uani 1 1 d .
Ge12 Ge 0.22426(4) 0.05688(7) 1.24978(15) 0.0245(4) Uani 1 1 d .
Ge13 Ge 0.37222(4) 0.11465(7) 1.50542(14) 0.0226(4) Uani 1 1 d .
Ge14 Ge 0.24697(4) 0.13888(7) 1.07173(14) 0.0219(4) Uani 1 1 d .
Ge15 Ge 0.36683(4) 0.18359(7) 1.71032(13) 0.0223(4) Uani 1 1 d .
Ge16 Ge 0.26021(5) 0.14465(7) 0.82640(14) 0.0257(4) Uani 1 1 d .
Ge17 Ge 0.38344(4) 0.25018(8) 1.51315(15) 0.0276(5) Uani 1 1 d .
Ge18 Ge 0.19057(5) 0.05478(8) 1.46377(16) 0.0319(5) Uani 1 1 d .
Ge19 Ge 0.24220(5) 0.05738(8) 0.63200(15) 0.0317(5) Uani 1 1 d .
Ge20 Ge 0.5000 0.2543(2) 1.5000 0.024(2) Uani 0.432(13) 2 d SP
OX1 O 0.3530(2) 0.0564(4) 1.5097(9) 0.015(2) Uiso 1 1 d .
OX2 O 0.3024(4) 0.0000 1.4051(14) 0.026(4) Uiso 1 2 d S
OX3 O 0.3791(3) 0.3169(5) 1.5269(12) 0.039(3) Uiso 1 1 d .
OX4 O 0.3105(3) 0.2606(5) 0.8266(11) 0.030(3) Uiso 1 1 d .
OX5 O 0.4652(3) 0.0751(5) 1.2057(10) 0.027(3) Uiso 1 1 d .
OX6 O 0.1600(3) 0.0966(5) 1.4797(12) 0.038(3) Uiso 1 1 d .
OX7 O 0.2328(3) 0.1778(5) 0.7514(11) 0.036(3) Uiso 1 1 d .
OX8 O 0.4860(7) 0.2893(12) 1.607(3) 0.034(8) Uiso 0.432(13) 1 d P
O1 O 0.2685(2) 0.3019(4) 0.9322(8) 0.009(2) Uiso 1 1 d .
O2 O 0.3253(2) 0.1922(4) 1.0123(9) 0.017(2) Uiso 1 1 d .
O3 O 0.4341(3) 0.0807(4) 1.9837(10) 0.023(3) Uiso 1 1 d .
O4 O 0.2103(3) 0.0847(5) 1.5756(10) 0.026(3) Uiso 1 1 d .
O5 O 0.3437(2) 0.1415(4) 1.4076(8) 0.012(2) Uiso 1 1 d .
O6 O 0.3512(3) 0.1896(4) 0.8337(10) 0.024(3) Uiso 1 1 d .
O7 O 0.4713(3) 0.2180(5) 1.4484(12) 0.039(3) Uiso 1 1 d .
O8 O 0.1969(3) 0.0789(5) 1.3312(11) 0.031(3) Uiso 1 1 d .
O9 O 0.2578(3) 0.0900(5) 0.7419(11) 0.036(3) Uiso 1 1 d .
O10 O 0.2342(5) 0.0000 0.6904(17) 0.040(5) Uiso 1 2 d S
O11 O 0.3932(2) 0.1770(4) 1.4983(9) 0.019(2) Uiso 1 1 d .
O12 O 0.4351(2) 0.1618(4) 1.3504(9) 0.016(2) Uiso 1 1 d .
O13 O 0.2249(3) 0.1000(4) 1.1425(10) 0.023(3) Uiso 1 1 d .
O14 O 0.3515(2) 0.1379(4) 1.6243(8) 0.014(2) Uiso 1 1 d .
O15 O 0.3581(2) 0.2475(4) 1.3989(8) 0.015(2) Uiso 1 1 d .
O16 O 0.3214(2) 0.2084(4) 1.2449(9) 0.017(2) Uiso 1 1 d .
O17 O 0.4619(4) 0.0000 2.0570(13) 0.019(3) Uiso 1 2 d S
O18 O 0.2491(2) 0.1104(4) 0.9469(9) 0.015(2) Uiso 1 1 d .
O19 O 0.1685(3) 0.0000 1.4820(13) 0.018(3) Uiso 1 2 d S
O20 O 0.2788(2) 0.2488(4) 1.1127(8) 0.008(2) Uiso 1 1 d .
O21 O 0.4341(3) 0.0000 1.8250(12) 0.013(3) Uiso 1 2 d S
O22 O 0.2981(3) 0.1508(4) 0.7935(9) 0.022(3) Uiso 1 1 d .
O23 O 0.2711(2) 0.2021(4) 0.9233(8) 0.010(2) Uiso 1 1 d .
O24 O 0.4018(2) 0.0877(4) 1.5992(9) 0.017(2) Uiso 1 1 d .
O25 O 0.2578(2) 0.0498(4) 1.3179(9) 0.019(2) Uiso 1 1 d .
O26 O 0.4875(2) 0.0486(4) 1.8997(8) 0.013(2) Uiso 1 1 d .
O27 O 0.4468(2) 0.1613(4) 1.5955(9) 0.017(2) Uiso 1 1 d .
O28 O 0.4486(2) 0.1007(4) 1.7655(9) 0.018(2) Uiso 1 1 d .
O29 O 0.3913(2) 0.0900(4) 1.3865(8) 0.013(2) Uiso 1 1 d .
O30 O 0.2142(3) 0.0000 1.1854(12) 0.012(3) Uiso 1 2 d S
O31 O 0.3690(2) 0.2406(4) 1.6398(9) 0.017(2) Uiso 1 1 d .
O32 O 0.4181(4) 0.0000 1.1613(15) 0.031(4) Uiso 1 2 d S
O33 O 0.2673(3) 0.0495(5) 1.5356(10) 0.024(3) Uiso 1 1 d .
O34 O 0.4121(3) 0.0993(5) 1.1709(10) 0.025(3) Uiso 1 1 d .
O35 O 0.4028(3) 0.1666(5) 1.7581(11) 0.033(3) Uiso 1 1 d .
O36 O 0.4218(3) 0.2550(5) 1.4868(10) 0.025(3) Uiso 1 1 d .
O37 O 0.2817(2) 0.1432(4) 1.1449(9) 0.020(2) Uiso 1 1 d .
O38 O 0.3801(2) 0.1741(4) 1.2427(9) 0.019(2) Uiso 1 1 d .
O39 O 0.2197(4) 0.0000 1.4497(14) 0.024(4) Uiso 1 2 d S

loop_
_atom_site_aniso_label
_atom_site_aniso_U_11
_atom_site_aniso_U_22
_atom_site_aniso_U_33
_atom_site_aniso_U_23
_atom_site_aniso_U_13
_atom_site_aniso_U_12
Ge1 0.0165(17) 0.0251(18) 0.0030(14) 0.000 -0.0038(13) 0.000
Ge2 0.0194(12) 0.0182(12) 0.0081(11) 0.0014(9) -0.0036(9) 0.0039(10)
Ge3 0.0204(9) 0.0276(9) 0.0050(8) 0.0011(7) -0.0024(7) 0.0078(8)
Ge4 0.0253(9) 0.0343(11) 0.0104(8) 0.0059(7) -0.0021(7) 0.0075(9)
Ge5 0.0189(9) 0.0287(10) 0.0108(8) 0.0021(7) -0.0038(7) 0.0030(8)
Ge6 0.0192(9) 0.0348(11) 0.0099(8) -0.0011(7) -0.0014(7) 0.0063(8)
Ge7 0.0293(10) 0.0353(11) 0.0106(8) -0.0048(7) -0.0024(8) 0.0084(9)
Ge8 0.0250(10) 0.0316(10) 0.0096(8) -0.0037(7) 0.0006(7) 0.0030(9)
Ge9 0.0312(15) 0.0230(13) 0.0176(13) 0.000 -0.0011(11) 0.000
Ge10 0.0223(9) 0.0354(11) 0.0114(8) -0.0007(7) 0.0005(7) 0.0068(9)
Ge11 0.0276(10) 0.0359(11) 0.0113(8) 0.0040(7) -0.0047(8) 0.0037(9)
Ge12 0.0345(11) 0.0210(9) 0.0177(9) 0.0023(7) -0.0021(8) 0.0016(9)
Ge13 0.0239(9) 0.0301(10) 0.0136(8) -0.0027(7) -0.0015(7) 0.0043(8)
Ge14 0.0286(10) 0.0195(9) 0.0170(9) 0.0025(7) -0.0046(8) 0.0023(8)
Ge15 0.0248(9) 0.0342(10) 0.0076(8) -0.0015(7) -0.0023(7) 0.0072(9)
Ge16 0.0371(11) 0.0283(10) 0.0112(8) -0.0064(7) -0.0044(8) 0.0047(9)
Ge17 0.0316(11) 0.0347(11) 0.0158(9) 0.0023(8) -0.0044(8) 0.0047(9)
Ge18 0.0453(13) 0.0284(10) 0.0219(10) -0.0002(8) 0.0013(9) 0.0016(10)
Ge19 0.0518(13) 0.0258(10) 0.0169(9) -0.0065(8) -0.0033(9) -0.0008(10)
Ge20 0.027(4) 0.028(4) 0.016(3) 0.000 -0.005(3) 0.000

loop_
_atom_type_symbol
_atom_type_description
_atom_type_scat_dispersion_real
_atom_type_scat_dispersion_imag
_atom_type_scat_source
C C 0.0033 0.0016 'International Tables Vol C Tables 4.2.6.8 and 6.1.1.4'
H H 0.0000 0.0000 'International Tables Vol C Tables 4.2.6.8 and 6.1.1.4'
N N 0.0061 0.0033 'International Tables Vol C Tables 4.2.6.8 and 6.1.1.4'
O O 0.0106 0.0060 'International Tables Vol C Tables 4.2.6.8 and 6.1.1.4'
Ge Ge 0.1547 1.8001 'International Tables Vol C Tables 4.2.6.8 and 6.1.1.4'

loop_
_geom_angle_atom_site_label_1
_geom_angle_atom_site_label_2
_geom_angle_atom_site_label_3
_geom_angle
_geom_angle_site_symmetry_1
_geom_angle_site_symmetry_3
O26 Ge1 O26 89.0(6) . 6
O26 Ge1 O26 91.0(6) . 2_659
O26 Ge1 O26 180.0(5) 6 2_659
O26 Ge1 O26 179.996(3) . 5_659
O26 Ge1 O26 91.0(6) 6 5_659
O26 Ge1 O26 89.0(6) 2_659 5_659
O26 Ge1 O17 91.6(5) . 5_659
O26 Ge1 O17 91.6(5) 6 5_659
O26 Ge1 O17 88.4(5) 2_659 5_659
O26 Ge1 O17 88.4(5) 5_659 5_659
O26 Ge1 O17 88.4(5) . .
O26 Ge1 O17 88.4(5) 6 .
O26 Ge1 O17 91.6(5) 2_659 .
O26 Ge1 O17 91.6(5) 5_659 .
O17 Ge1 O17 179.998(3) 5_659 .
O1 Ge2 O1 179.998(2) . 7_557
O1 Ge2 O20 89.6(4) . 7_557
O1 Ge2 O20 90.4(4) 7_557 7_557
O1 Ge2 O20 90.4(4) . .
O1 Ge2 O20 89.6(4) 7_557 .
O20 Ge2 O20 179.997(2) 7_557 .
O1 Ge2 O23 91.5(4) . .
O1 Ge2 O23 88.5(4) 7_557 .
O20 Ge2 O23 91.2(4) 7_557 .
O20 Ge2 O23 88.8(4) . .
O1 Ge2 O23 88.5(4) . 7_557
O1 Ge2 O23 91.5(4) 7_557 7_557
O20 Ge2 O23 88.8(4) 7_557 7_557
O20 Ge2 O23 91.2(4) . 7_557
O23 Ge2 O23 180.0(5) . 7_557
O20 Ge3 O16 102.7(5) . .
O20 Ge3 O37 110.1(5) . .
O16 Ge3 O37 105.0(5) . .
O20 Ge3 O2 114.8(5) . .
O16 Ge3 O2 109.3(5) . .
O37 Ge3 O2 113.8(5) . .
O24 Ge4 O27 112.5(5) . .
O24 Ge4 O28 114.6(5) . .
O27 Ge4 O28 98.4(5) . .
O24 Ge4 O35 110.9(6) . .
O27 Ge4 O35 114.4(6) . .
O28 Ge4 O35 105.4(6) . .
O3 Ge5 O26 112.3(5) . .
O3 Ge5 O28 108.1(6) . .
O26 Ge5 O28 103.5(5) . .
O3 Ge5 O21 112.1(6) . .
O26 Ge5 O21 111.7(6) . .
O28 Ge5 O21 108.6(6) . .
O5 Ge6 O16 110.3(5) . .
O5 Ge6 O15 114.3(5) . .
O16 Ge6 O15 99.8(5) . .
O5 Ge6 O38 108.7(5) . .
O16 Ge6 O38 110.5(5) . .
O15 Ge6 O38 112.9(5) . .
OX4 Ge7 O2 117.8(6) . .
OX4 Ge7 O22 118.9(6) . .
O2 Ge7 O22 122.5(5) . .
OX4 Ge7 O6 95.7(6) . .
O2 Ge7 O6 88.2(5) . .
O22 Ge7 O6 94.4(5) . .
OX4 Ge7 O23 91.7(5) . .
O2 Ge7 O23 90.5(5) . .
O22 Ge7 O23 79.8(5) . .
O6 Ge7 O23 172.2(5) . .
OX4 Ge7 Ge16 111.5(5) . .
O2 Ge7 Ge16 111.4(4) . .
O22 Ge7 Ge16 36.9(4) . .
O6 Ge7 Ge16 131.0(4) . .
O23 Ge7 Ge16 42.9(3) . .
OX5 Ge8 O3 118.5(6) . 1_554
OX5 Ge8 O32 116.5(7) . .
O3 Ge8 O32 124.3(7) 1_554 .
OX5 Ge8 O34 92.4(6) . .
O3 Ge8 O34 91.6(5) 1_554 .
O32 Ge8 O34 94.4(6) . .
OX5 Ge8 O17 92.9(6) . 1_554
O3 Ge8 O17 89.1(6) 1_554 1_554
O32 Ge8 O17 80.0(6) . 1_554
O34 Ge8 O17 173.6(6) . 1_554
OX5 Ge8 Ge8 108.9(4) . 6
O3 Ge8 Ge8 113.5(4) 1_554 6
O32 Ge8 Ge8 36.7(5) . 6
O34 Ge8 Ge8 131.0(4) . 6
O17 Ge8 Ge8 43.3(3) 1_554 6
O25 Ge9 O25 91.2(7) . 6
O25 Ge9 O33 90.0(5) . .
O25 Ge9 O33 178.1(5) 6 .
O25 Ge9 O33 178.1(5) . 6
O25 Ge9 O33 90.0(5) 6 6
O33 Ge9 O33 88.8(7) . 6
O25 Ge9 OX2 88.9(5) . .
O25 Ge9 OX2 88.9(5) 6 .
O33 Ge9 OX2 89.7(5) . .
O33 Ge9 OX2 89.7(5) 6 .
O25 Ge9 O39 92.0(5) . .
O25 Ge9 O39 92.0(5) 6 .
O33 Ge9 O39 89.4(5) . .
O33 Ge9 O39 89.4(5) 6 .
OX2 Ge9 O39 178.7(7) . .
O34 Ge10 O29 113.1(6) . .
O34 Ge10 O12 114.3(6) . .
O29 Ge10 O12 110.2(5) . .
O34 Ge10 O38 100.4(6) . .
O29 Ge10 O38 111.6(5) . .
O12 Ge10 O38 106.6(5) . .
O36 Ge11 O12 123.0(5) . .
O36 Ge11 O27 119.3(5) . .
O12 Ge11 O27 116.7(5) . .
O36 Ge11 O7 93.3(6) . .
O12 Ge11 O7 90.5(6) . .
O27 Ge11 O7 95.9(6) . .
O36 Ge11 O11 80.0(5) . .
O12 Ge11 O11 90.8(5) . .
O27 Ge11 O11 89.8(5) . .
O7 Ge11 O11 172.8(6) . .
O36 Ge11 Ge17 36.3(4) . .
O12 Ge11 Ge17 113.9(4) . .
O27 Ge11 Ge17 109.0(4) . .
O7 Ge11 Ge17 129.6(5) . .
O11 Ge11 Ge17 43.8(3) . .
O25 Ge12 O13 112.3(6) . .
O25 Ge12 O8 115.4(6) . .
O13 Ge12 O8 103.9(6) . .
O25 Ge12 O30 109.2(6) . .
O13 Ge12 O30 104.8(6) . .
O8 Ge12 O30 110.8(7) . .
OX1 Ge13 O29 88.4(5) . .
OX1 Ge13 O5 90.7(5) . .
O29 Ge13 O5 89.7(4) . .
OX1 Ge13 O14 89.4(5) . .
O29 Ge13 O14 177.6(5) . .
O5 Ge13 O14 89.2(4) . .
OX1 Ge13 O24 90.0(5) . .
O29 Ge13 O24 88.4(5) . .
O5 Ge13 O24 177.9(5) . .
O14 Ge13 O24 92.7(5) . .
OX1 Ge13 O11 178.9(5) . .
O29 Ge13 O11 90.6(5) . .
O5 Ge13 O11 89.1(5) . .
O14 Ge13 O11 91.6(5) . .
O24 Ge13 O11 90.1(5) . .
O18 Ge14 O13 103.7(5) . .
O18 Ge14 O1 115.2(5) . 7_557
O13 Ge14 O1 108.0(5) . 7_557
O18 Ge14 O37 112.1(5) . .
O13 Ge14 O37 109.4(5) . .
O1 Ge14 O37 108.3(5) 7_557 .
O6 Ge15 O14 114.5(6) 1_556 .
O6 Ge15 O31 112.6(6) 1_556 .
O14 Ge15 O31 110.5(5) . .
O6 Ge15 O35 99.8(6) 1_556 .
O14 Ge15 O35 111.2(6) . .
O31 Ge15 O35 107.6(6) . .
OX7 Ge16 O9 95.3(6) . .
OX7 Ge16 O18 116.1(6) . .
O9 Ge16 O18 92.1(6) . .
OX7 Ge16 O22 121.3(6) . .
O9 Ge16 O22 89.0(6) . .
O18 Ge16 O22 122.3(5) . .
OX7 Ge16 O23 94.3(5) . .
O9 Ge16 O23 168.6(6) . .
O18 Ge16 O23 89.3(4) . .
O22 Ge16 O23 80.7(5) . .
OX7 Ge16 Ge7 115.4(5) . .
O9 Ge16 Ge7 124.5(5) . .
O18 Ge16 Ge7 111.2(3) . .
O22 Ge16 Ge7 35.8(4) . .
O23 Ge16 Ge7 44.9(3) . .
O31 Ge17 O15 114.6(5) . .
O31 Ge17 OX3 90.8(6) . .
O15 Ge17 OX3 92.2(6) . .
O31 Ge17 O36 126.2(5) . .
O15 Ge17 O36 118.8(5) . .
OX3 Ge17 O36 93.6(6) . .
O31 Ge17 O11 92.0(5) . .
O15 Ge17 O11 92.0(5) . .
OX3 Ge17 O11 173.5(6) . .
O36 Ge17 O11 80.0(5) . .
O31 Ge17 Ge11 115.7(4) . .
O15 Ge17 Ge11 112.7(4) . .
OX3 Ge17 Ge11 127.9(5) . .
O36 Ge17 Ge11 34.4(4) . .
O11 Ge17 Ge11 45.7(3) . .
O8 Ge18 O4 115.1(6) . .
O8 Ge18 O19 121.8(7) . .
O4 Ge18 O19 122.9(6) . .
O8 Ge18 OX6 92.2(6) . .
O4 Ge18 OX6 91.1(6) . .
O19 Ge18 OX6 91.9(6) . .
O8 Ge18 O39 92.6(6) . .
O4 Ge18 O39 93.9(6) . .
O19 Ge18 O39 78.9(6) . .
OX6 Ge18 O39 170.9(6) . .
O8 Ge18 Ge18 111.4(4) . 6
O4 Ge18 Ge18 116.5(4) . 6
O19 Ge18 Ge18 35.9(4) . 6
OX6 Ge18 Ge18 127.8(5) . 6
O39 Ge18 Ge18 43.1(4) . 6
O33 Ge19 O9 108.5(6) 1_554 .
O33 Ge19 O10 109.7(8) 1_554 .
O9 Ge19 O10 102.8(8) . .
O33 Ge19 O4 112.1(6) 1_554 1_554
O9 Ge19 O4 113.9(6) . 1_554
O10 Ge19 O4 109.4(8) . 1_554
O7 Ge20 O7 112.3(10) 2_658 .
O7 Ge20 OX8 109.8(11) 2_658 .
O7 Ge20 OX8 105.0(12) . .
O7 Ge20 OX8 105.0(12) 2_658 2_658
O7 Ge20 OX8 109.8(11) . 2_658
OX8 Ge20 OX8 115(2) . 2_658
Ge14 O1 Ge2 119.7(5) 7_557 .
Ge7 O2 Ge3 120.8(6) . .
Ge5 O3 Ge8 122.6(7) . 1_556
Ge19 O4 Ge18 120.0(7) 1_556 .
Ge6 O5 Ge13 119.9(6) . .
Ge15 O6 Ge7 134.4(7) 1_554 .
Ge20 O7 Ge11 144.8(9) . .
Ge12 O8 Ge18 123.2(8) . .
Ge19 O9 Ge16 150.5(9) . .
Ge19 O10 Ge19 124.1(12) 6 .
Ge13 O11 Ge17 135.6(6) . .
Ge13 O11 Ge11 133.9(6) . .
Ge17 O11 Ge11 90.6(5) . .
Ge11 O12 Ge10 126.7(6) . .
Ge14 O13 Ge12 143.9(8) . .
Ge15 O14 Ge13 119.0(6) . .
Ge6 O15 Ge17 121.0(6) . .
Ge6 O16 Ge3 145.4(7) . .
Ge1 O17 Ge8 132.3(4) . 6_556
Ge1 O17 Ge8 132.3(4) . 1_556
Ge8 O17 Ge8 93.3(7) 6_556 1_556
Ge14 O18 Ge16 121.3(6) . .
Ge18 O19 Ge18 108.2(8) 6 .
Ge3 O20 Ge2 118.2(5) . .
Ge5 O21 Ge5 115.6(8) . 6
Ge7 O22 Ge16 107.3(6) . .
Ge2 O23 Ge16 133.9(6) . .
Ge2 O23 Ge7 132.3(5) . .
Ge16 O23 Ge7 92.1(4) . .
Ge4 O24 Ge13 117.8(6) . .
Ge12 O25 Ge9 118.0(6) . .
Ge5 O26 Ge1 118.5(6) . .
Ge4 O27 Ge11 124.4(7) . .
Ge4 O28 Ge5 140.2(7) . .
Ge10 O29 Ge13 121.8(6) . .
Ge12 O30 Ge12 119.3(8) . 6
Ge17 O31 Ge15 126.7(7) . .
Ge8 O32 Ge8 106.7(10) . 6
Ge19 O33 Ge9 120.2(7) 1_556 .
Ge10 O34 Ge8 139.3(7) . .
Ge4 O35 Ge15 119.3(8) . .
Ge11 O36 Ge17 109.3(7) . .
Ge3 O37 Ge14 115.9(6) . .
Ge6 O38 Ge10 119.5(6) . .
Ge9 O39 Ge18 133.1(4) . .
Ge9 O39 Ge18 133.1(4) . 6
Ge18 O39 Ge18 93.8(7) . 6

loop_
_geom_bond_atom_site_label_1
_geom_bond_atom_site_label_2
_geom_bond_distance
_geom_bond_site_symmetry_2
Ge1 O26 1.850(10) .
Ge1 O26 1.850(10) 6
Ge1 O26 1.850(10) 2_659
Ge1 O26 1.850(10) 5_659
Ge1 O17 1.928(16) 5_659
Ge1 O17 1.928(16) .
Ge2 O1 1.844(10) .
Ge2 O1 1.844(10) 7_557
Ge2 O20 1.861(9) 7_557
Ge2 O20 1.861(10) .
Ge2 O23 1.884(10) .
Ge2 O23 1.884(10) 7_557
Ge3 O20 1.725(10) .
Ge3 O16 1.738(11) .
Ge3 O37 1.751(12) .
Ge3 O2 1.773(11) .
Ge4 O24 1.724(11) .
Ge4 O27 1.725(11) .
Ge4 O28 1.732(11) .
Ge4 O35 1.735(14) .
Ge5 O3 1.706(12) .
Ge5 O26 1.731(10) .
Ge5 O28 1.763(11) .
Ge5 O21 1.772(8) .
Ge6 O5 1.701(10) .
Ge6 O16 1.732(11) .
Ge6 O15 1.763(11) .
Ge6 O38 1.764(11) .
Ge7 OX4 1.713(13) .
Ge7 O2 1.735(11) .
Ge7 O22 1.780(12) .
Ge7 O6 1.888(12) .
Ge7 O23 2.053(10) .
Ge7 Ge16 2.905(3) .
Ge8 OX5 1.716(13) .
Ge8 O3 1.766(12) 1_554
Ge8 O32 1.806(11) .
Ge8 O34 1.832(12) .
Ge8 O17 1.992(11) 1_554
Ge8 Ge8 2.897(4) 6
Ge9 O25 1.860(11) .
Ge9 O25 1.860(11) 6
Ge9 O33 1.888(12) .
Ge9 O33 1.888(12) 6
Ge9 OX2 1.902(18) .
Ge9 O39 2.001(18) .
Ge10 O34 1.694(12) .
Ge10 O29 1.706(10) .
Ge10 O12 1.757(11) .
Ge10 O38 1.768(11) .
Ge11 O36 1.742(12) .
Ge11 O12 1.744(11) .
Ge11 O27 1.767(11) .
Ge11 O7 1.785(15) .
Ge11 O11 2.082(12) .
Ge11 Ge17 2.911(3) .
Ge12 O25 1.736(11) .
Ge12 O13 1.737(12) .
Ge12 O8 1.748(13) .
Ge12 O30 1.759(7) .
Ge13 OX1 1.795(11) .
Ge13 O29 1.848(10) .
Ge13 O5 1.874(10) .
Ge13 O14 1.874(10) .
Ge13 O24 1.878(11) .
Ge13 O11 1.933(11) .
Ge14 O18 1.700(11) .
Ge14 O13 1.715(12) .
Ge14 O1 1.735(10) 7_557
Ge14 O37 1.802(11) .
Ge15 O6 1.700(12) 1_556
Ge15 O14 1.733(10) .
Ge15 O31 1.750(11) .
Ge15 O35 1.795(14) .
Ge16 OX7 1.764(14) .
Ge16 O9 1.783(14) .
Ge16 O18 1.818(11) .
Ge16 O22 1.827(12) .
Ge16 O23 1.980(10) .
Ge17 O31 1.722(11) .
Ge17 O15 1.772(11) .
Ge17 OX3 1.800(15) .
Ge17 O36 1.825(12) .
Ge17 O11 2.015(11) .
Ge18 O8 1.767(13) .
Ge18 O4 1.785(12) .
Ge18 O19 1.805(10) .
Ge18 OX6 1.823(15) .
Ge18 O39 2.002(12) .
Ge18 Ge18 2.924(4) 6
Ge19 O33 1.703(12) 1_554
Ge19 O9 1.719(14) .
Ge19 O10 1.734(10) .
Ge19 O4 1.755(13) 1_554
Ge20 O7 1.735(15) 2_658
Ge20 O7 1.735(15) .
Ge20 OX8 1.75(3) .
Ge20 OX8 1.75(3) 2_658
O1 Ge14 1.735(10) 7_557
O3 Ge8 1.766(12) 1_556
O4 Ge19 1.755(13) 1_556
O6 Ge15 1.700(12) 1_554
O10 Ge19 1.734(10) 6
O17 Ge8 1.992(11) 6_556
O17 Ge8 1.992(11) 1_556
O19 Ge18 1.805(10) 6
O21 Ge5 1.772(8) 6
O30 Ge12 1.759(7) 6
O32 Ge8 1.806(11) 6
O33 Ge19 1.703(12) 1_556
O39 Ge18 2.002(12) 6
